data_4100355
_journal_name_full 'Journal of the American Chemical Society'
_journal_paper_doi 10.1021/ja053004i
_journal_year 2005
_chemical_formula_sum 'C31 H11 F12 Hg3 N'
_chemical_formula_weight 1227.18
_chemical_name_common 'N-methylcarbazole - trimeric perfluoro-ortho-phenylene mercury'
_space_group_IT_number 2
_symmetry_cell_setting triclinic
_symmetry_space_group_name_Hall '-P 1'
_symmetry_space_group_name_H-M 'P -1'
_cell_angle_alpha 64.24(3)
_cell_angle_beta 81.37(3)
_cell_angle_gamma 82.51(3)
_cell_formula_units_Z 4
_cell_length_a 6.9082(14)
_cell_length_b 21.246(4)
_cell_length_c 21.650(4)
_cell_measurement_temperature 110(2)
_cell_volume 2822.0(10)
_diffrn_ambient_temperature 110(2)
_exptl_crystal_density_diffrn 2.888
_cod_depositor_comments
;
The following automatic conversions were performed:
'_symmetry_cell_setting' value 'Triclinic' changed to 'triclinic'
according to '/home/saulius/struct/CIF-dictionaries/cif_core.dic'
dictionary named 'cif_core.dic' version 2.4.1 from 2010-06-29.

Automatic conversion script
Id: cif_fix_enum 1527 2010-12-29 10:47:43Z saulius 
;
_cod_database_code 4100355

loop_
_symmetry_equiv_pos_as_xyz
'x, y, z'
'-x, -y, -z'

loop_
_atom_site_label
_atom_site_type_symbol
_atom_site_fract_x
_atom_site_fract_y
_atom_site_fract_z
_atom_site_U_iso_or_equiv
_atom_site_adp_type
_atom_site_occupancy
_atom_site_symmetry_multiplicity
_atom_site_calc_flag
_atom_site_refinement_flags
_atom_site_disorder_assembly
_atom_site_disorder_group
Hg1 Hg 0.50152(5) 0.327642(17) 0.800269(16) 0.01675(8) Uani 1 1 d . . .
Hg2 Hg 0.61359(5) 0.148005(17) 0.909583(17) 0.01830(9) Uani 1 1 d . . .
Hg3 Hg 0.51148(5) 0.193429(17) 0.736946(17) 0.01803(9) Uani 1 1 d . . .
Hg4 Hg -0.01430(5) 0.302615(17) 1.291766(17) 0.01914(9) Uani 1 1 d . . .
Hg5 Hg -0.11647(5) 0.124480(18) 1.393880(17) 0.02172(9) Uani 1 1 d . . .
Hg6 Hg -0.01381(5) 0.188745(17) 1.207730(17) 0.01864(9) Uani 1 1 d . . .
F3 F 0.4100(8) 0.2717(3) 0.5835(3) 0.0276(13) Uani 1 1 d . . .
F4 F 0.3270(9) 0.4079(3) 0.5013(3) 0.0318(14) Uani 1 1 d . . .
F5 F 0.3126(8) 0.5076(3) 0.5492(3) 0.0272(13) Uani 1 1 d . . .
F6 F 0.3832(8) 0.4708(3) 0.6807(3) 0.0233(12) Uani 1 1 d . . .
F9 F 0.6868(8) 0.1388(3) 1.0532(3) 0.0282(13) Uani 1 1 d . . .
F10 F 0.6763(8) 0.2366(3) 1.1025(3) 0.0275(12) Uani 1 1 d . . .
F11 F 0.6061(8) 0.3746(3) 1.0186(3) 0.0284(13) Uani 1 1 d . . .
F12 F 0.5331(8) 0.4150(3) 0.8864(3) 0.0255(12) Uani 1 1 d . . .
F15 F 0.5614(8) 0.0489(3) 0.7187(3) 0.0273(12) Uani 1 1 d . . .
F16 F 0.6347(8) -0.0856(3) 0.8092(3) 0.0286(13) Uani 1 1 d . . .
F17 F 0.7188(8) -0.1164(3) 0.9382(3) 0.0281(13) Uani 1 1 d . . .
F18 F 0.7078(9) -0.0124(3) 0.9797(3) 0.0290(13) Uani 1 1 d . . .
F34 F 0.1021(9) 0.2805(3) 1.0468(3) 0.0302(13) Uani 1 1 d . . .
F35 F 0.1865(8) 0.4154(3) 0.9750(3) 0.0298(13) Uani 1 1 d . . .
F36 F 0.1868(9) 0.4989(3) 1.0402(3) 0.0324(14) Uani 1 1 d . . .
F37 F 0.0928(9) 0.4479(3) 1.1792(3) 0.0291(13) Uani 1 1 d . . .
F40 F -0.1989(9) 0.1043(3) 1.5505(3) 0.0381(15) Uani 1 1 d . . .
F41 F -0.1896(9) 0.1918(4) 1.6102(3) 0.0461(17) Uani 1 1 d . . .
F42 F -0.1155(10) 0.3284(4) 1.5304(3) 0.0461(17) Uani 1 1 d . . .
F43 F -0.0440(9) 0.3756(3) 1.3927(3) 0.0366(14) Uani 1 1 d . . .
F46 F -0.0752(9) 0.0640(3) 1.1719(3) 0.0325(13) Uani 1 1 d . . .
F47 F -0.1474(9) -0.0717(3) 1.2514(3) 0.0368(15) Uani 1 1 d . . .
F48 F -0.2131(10) -0.1194(3) 1.3908(3) 0.0412(16) Uani 1 1 d . . .
F49 F -0.1916(10) -0.0321(3) 1.4505(3) 0.0391(15) Uani 1 1 d . . .
N1 N 0.0063(11) 0.3552(4) 0.8199(4) 0.0212(17) Uani 1 1 d . . .
N2 N 0.4372(11) 0.2695(4) 1.3780(4) 0.0199(17) Uani 1 1 d . . .
C1 C 0.4370(13) 0.3511(5) 0.7018(4) 0.020(2) Uani 1 1 d . . .
C2 C 0.4468(13) 0.2996(5) 0.6757(5) 0.020(2) Uani 1 1 d . . .
C3 C 0.4064(14) 0.3202(5) 0.6098(5) 0.022(2) Uani 1 1 d . . .
C4 C 0.3652(14) 0.3902(5) 0.5660(4) 0.023(2) Uani 1 1 d . . .
C5 C 0.3575(13) 0.4390(5) 0.5913(5) 0.021(2) Uani 1 1 d . . .
C6 C 0.3934(13) 0.4189(5) 0.6588(5) 0.0186(19) Uani 1 1 d . . .
C7 C 0.5612(12) 0.2961(4) 0.9008(4) 0.0166(18) Uani 1 1 d . . .
C8 C 0.6030(12) 0.2245(5) 0.9440(4) 0.0171(19) Uani 1 1 d . . .
C9 C 0.6432(13) 0.2066(5) 1.0103(4) 0.021(2) Uani 1 1 d . . .
C10 C 0.6419(13) 0.2558(5) 1.0368(4) 0.020(2) Uani 1 1 d . . .
C11 C 0.6033(13) 0.3269(4) 0.9941(5) 0.0188(19) Uani 1 1 d . . .
C12 C 0.5664(14) 0.3439(4) 0.9280(5) 0.021(2) Uani 1 1 d . . .
C13 C 0.6218(13) 0.0743(5) 0.8704(5) 0.019(2) Uani 1 1 d . . .
C14 C 0.5834(14) 0.0900(5) 0.8041(5) 0.022(2) Uani 1 1 d . . .
C15 C 0.5914(14) 0.0361(5) 0.7833(5) 0.023(2) Uani 1 1 d . . .
C16 C 0.6311(14) -0.0328(5) 0.8280(5) 0.024(2) Uani 1 1 d . . .
C17 C 0.6697(14) -0.0483(5) 0.8944(5) 0.023(2) Uani 1 1 d . . .
C18 C 0.6653(13) 0.0048(5) 0.9143(5) 0.021(2) Uani 1 1 d . . .
C19 C 0.0942(13) 0.2304(5) 0.9009(5) 0.024(2) Uani 1 1 d . . .
H19A H 0.1168 0.2404 0.9379 0.029 Uiso 1 1 calc R . .
C20 C 0.1154(13) 0.1620(5) 0.9068(5) 0.027(2) Uani 1 1 d . . .
H20A H 0.1525 0.1248 0.9485 0.032 Uiso 1 1 calc R . .
C21 C 0.0832(14) 0.1469(5) 0.8526(5) 0.028(2) Uani 1 1 d . . .
H21A H 0.0997 0.0997 0.8582 0.033 Uiso 1 1 calc R . .
C22 C 0.0279(14) 0.1993(5) 0.7911(5) 0.023(2) Uani 1 1 d . . .
H22A H 0.0058 0.1887 0.7545 0.028 Uiso 1 1 calc R . .
C23 C -0.0863(13) 0.3558(5) 0.6613(5) 0.024(2) Uani 1 1 d . . .
H23A H -0.0853 0.3218 0.6437 0.028 Uiso 1 1 calc R . .
C24 C -0.1279(14) 0.4259(5) 0.6201(5) 0.026(2) Uani 1 1 d . . .
H24A H -0.1549 0.4401 0.5739 0.031 Uiso 1 1 calc R . .
C25 C -0.1305(14) 0.4759(5) 0.6454(5) 0.027(2) Uani 1 1 d . . .
H25A H -0.1590 0.5237 0.6158 0.032 Uiso 1 1 calc R . .
C26 C -0.0931(14) 0.4586(5) 0.7120(5) 0.027(2) Uani 1 1 d . . .
H26A H -0.0987 0.4930 0.7292 0.032 Uiso 1 1 calc R . .
C27 C -0.0463(12) 0.3871(5) 0.7531(5) 0.0182(19) Uani 1 1 d . . .
C28 C -0.0463(12) 0.3356(4) 0.7280(4) 0.0159(18) Uani 1 1 d . . .
C29 C 0.0392(13) 0.2834(5) 0.8395(5) 0.0193(19) Uani 1 1 d . . .
C30 C 0.0049(13) 0.2691(5) 0.7841(5) 0.020(2) Uani 1 1 d . . .
C31 C 0.0319(14) 0.3912(5) 0.8605(5) 0.024(2) Uani 1 1 d . . .
H31A H -0.0003 0.4415 0.8348 0.036 Uiso 1 1 calc R . .
H31B H 0.1686 0.3832 0.8710 0.036 Uiso 1 1 calc R . .
H31C H -0.0552 0.3733 0.9037 0.036 Uiso 1 1 calc R . .
C32 C 0.0523(13) 0.3354(5) 1.1867(4) 0.0173(19) Uani 1 1 d . . .
C33 C 0.0526(13) 0.2920(5) 1.1527(5) 0.023(2) Uani 1 1 d . . .
C34 C 0.0983(14) 0.3195(5) 1.0828(5) 0.023(2) Uani 1 1 d . . .
C35 C 0.1433(14) 0.3901(5) 1.0434(5) 0.023(2) Uani 1 1 d . . .
C36 C 0.1423(14) 0.4320(5) 1.0769(5) 0.023(2) Uani 1 1 d . . .
C37 C 0.0954(13) 0.4040(5) 1.1481(5) 0.023(2) Uani 1 1 d . . .
C38 C -0.0770(13) 0.2641(5) 1.3975(5) 0.0223(12) Uani 1 1 d U . .
C39 C -0.1169(13) 0.1929(5) 1.4397(5) 0.0227(13) Uani 1 1 d U . .
C40 C -0.1550(14) 0.1719(6) 1.5092(5) 0.033(3) Uani 1 1 d . . .
C41 C -0.1543(15) 0.2144(6) 1.5417(5) 0.035(3) Uani 1 1 d . . .
C42 C -0.1187(15) 0.2846(6) 1.4995(6) 0.037(3) Uani 1 1 d . . .
C43 C -0.0814(14) 0.3070(5) 1.4300(5) 0.026(2) Uani 1 1 d . . .
C44 C -0.1149(13) 0.0622(5) 1.3426(5) 0.022(2) Uani 1 1 d . . .
C45 C -0.0840(13) 0.0869(5) 1.2708(5) 0.025(2) Uani 1 1 d . . .
C46 C -0.1003(14) 0.0406(5) 1.2412(5) 0.024(2) Uani 1 1 d . . .
C47 C -0.1386(15) -0.0278(5) 1.2808(6) 0.031(2) Uani 1 1 d . . .
C48 C -0.1706(14) -0.0521(5) 1.3516(5) 0.026(2) Uani 1 1 d . . .
C49 C -0.1595(14) -0.0067(5) 1.3812(5) 0.027(2) Uani 1 1 d . . .
C50 C 0.3829(13) 0.1430(5) 1.4178(5) 0.024(2) Uani 1 1 d . . .
H50A H 0.3638 0.1320 1.4657 0.028 Uiso 1 1 calc R . .
C51 C 0.3707(13) 0.0921(5) 1.3946(5) 0.022(2) Uani 1 1 d . . .
H51A H 0.3422 0.0460 1.4272 0.027 Uiso 1 1 calc R . .
C52 C 0.3991(14) 0.1070(5) 1.3252(5) 0.026(2) Uani 1 1 d . . .
H52A H 0.3898 0.0710 1.3111 0.031 Uiso 1 1 calc R . .
C53 C 0.4413(14) 0.1743(5) 1.2750(5) 0.022(2) Uani 1 1 d . . .
H53A H 0.4584 0.1849 1.2272 0.026 Uiso 1 1 calc R . .
C54 C 0.5449(13) 0.3453(5) 1.1929(5) 0.024(2) Uani 1 1 d . . .
H54A H 0.5548 0.3295 1.1576 0.029 Uiso 1 1 calc R . .
C55 C 0.5750(14) 0.4136(5) 1.1772(5) 0.028(2) Uani 1 1 d . . .
H55A H 0.6024 0.4455 1.1303 0.034 Uiso 1 1 calc R . .
C56 C 0.5657(15) 0.4366(5) 1.2292(5) 0.031(2) Uani 1 1 d . . .
H56A H 0.5904 0.4838 1.2170 0.037 Uiso 1 1 calc R . .
C57 C 0.5214(15) 0.3923(5) 1.2982(6) 0.029(2) Uani 1 1 d . . .
H57A H 0.5182 0.4081 1.3333 0.035 Uiso 1 1 calc R . .
C58 C 0.4818(13) 0.3240(5) 1.3142(5) 0.021(2) Uani 1 1 d . . .
C59 C 0.4990(13) 0.2991(5) 1.2626(5) 0.020(2) Uani 1 1 d . . .
C60 C 0.4237(13) 0.2104(5) 1.3692(5) 0.0188(19) Uani 1 1 d . . .
C61 C 0.4574(13) 0.2259(5) 1.2988(5) 0.0181(19) Uani 1 1 d . . .
C62 C 0.4061(14) 0.2761(5) 1.4433(5) 0.027(2) Uani 1 1 d . . .
H62A H 0.3767 0.2306 1.4812 0.041 Uiso 1 1 calc R . .
H62B H 0.2959 0.3106 1.4419 0.041 Uiso 1 1 calc R . .
H62C H 0.5251 0.2915 1.4505 0.041 Uiso 1 1 calc R . .

loop_
_atom_site_aniso_label
_atom_site_aniso_U_11
_atom_site_aniso_U_22
_atom_site_aniso_U_33
_atom_site_aniso_U_23
_atom_site_aniso_U_13
_atom_site_aniso_U_12
Hg1 0.02036(17) 0.01634(17) 0.01092(16) -0.00386(13) -0.00031(13) -0.00098(13)
Hg2 0.02486(19) 0.01382(16) 0.01397(17) -0.00430(13) -0.00192(13) 0.00029(14)
Hg3 0.02299(18) 0.01519(17) 0.01258(17) -0.00367(13) -0.00083(13) 0.00064(13)
Hg4 0.02209(18) 0.02073(18) 0.01466(17) -0.00805(14) -0.00152(13) -0.00021(14)
Hg5 0.02431(19) 0.02088(18) 0.01489(18) -0.00431(14) 0.00024(14) 0.00098(14)
Hg6 0.02345(18) 0.01582(17) 0.01397(17) -0.00429(14) -0.00048(13) -0.00141(14)
F3 0.045(3) 0.020(3) 0.019(3) -0.010(2) -0.010(2) 0.009(2)
F4 0.047(3) 0.029(3) 0.013(3) -0.004(2) -0.008(2) 0.008(3)
F5 0.036(3) 0.017(3) 0.019(3) 0.002(2) -0.005(2) -0.002(2)
F6 0.034(3) 0.017(3) 0.016(3) -0.002(2) -0.006(2) -0.005(2)
F9 0.040(3) 0.016(3) 0.023(3) -0.002(2) -0.008(2) 0.002(2)
F10 0.039(3) 0.030(3) 0.014(3) -0.009(2) -0.003(2) -0.004(2)
F11 0.041(3) 0.023(3) 0.022(3) -0.011(2) -0.001(2) -0.007(2)
F12 0.037(3) 0.020(3) 0.016(3) -0.003(2) 0.000(2) -0.005(2)
F15 0.034(3) 0.031(3) 0.019(3) -0.014(2) -0.002(2) 0.001(2)
F16 0.039(3) 0.021(3) 0.028(3) -0.014(2) 0.000(2) -0.002(2)
F17 0.044(3) 0.011(2) 0.024(3) -0.002(2) -0.005(2) 0.002(2)
F18 0.046(3) 0.021(3) 0.015(3) -0.004(2) -0.007(2) 0.004(2)
F34 0.048(3) 0.025(3) 0.019(3) -0.011(2) 0.002(2) -0.008(3)
F35 0.041(3) 0.027(3) 0.013(3) -0.002(2) 0.002(2) -0.002(3)
F36 0.045(3) 0.013(3) 0.029(3) 0.002(2) -0.001(3) -0.007(2)
F37 0.044(3) 0.017(3) 0.028(3) -0.011(2) -0.003(3) 0.000(2)
F40 0.043(4) 0.033(3) 0.018(3) 0.003(3) 0.005(3) 0.005(3)
F41 0.041(4) 0.075(5) 0.022(3) -0.024(3) -0.002(3) 0.010(3)
F42 0.059(4) 0.065(4) 0.032(3) -0.038(3) -0.004(3) -0.003(3)
F43 0.047(4) 0.034(3) 0.038(3) -0.022(3) -0.002(3) -0.011(3)
F46 0.041(3) 0.035(3) 0.023(3) -0.014(3) -0.001(3) -0.003(3)
F47 0.040(3) 0.024(3) 0.054(4) -0.025(3) -0.002(3) 0.000(3)
F48 0.054(4) 0.020(3) 0.040(4) -0.005(3) -0.001(3) -0.005(3)
F49 0.052(4) 0.022(3) 0.027(3) 0.001(3) 0.008(3) -0.002(3)
N1 0.023(4) 0.016(4) 0.020(4) -0.004(3) -0.001(3) 0.002(3)
N2 0.023(4) 0.022(4) 0.017(4) -0.010(3) -0.003(3) 0.001(3)
C1 0.015(4) 0.025(5) 0.013(4) -0.003(4) 0.006(3) -0.007(4)
C2 0.021(5) 0.025(5) 0.017(5) -0.012(4) 0.000(4) 0.003(4)
C3 0.025(5) 0.025(5) 0.022(5) -0.017(4) 0.001(4) -0.002(4)
C4 0.026(5) 0.030(5) 0.005(4) -0.001(4) 0.004(4) -0.002(4)
C5 0.019(5) 0.014(4) 0.022(5) -0.002(4) 0.002(4) 0.005(4)
C6 0.019(4) 0.020(5) 0.016(5) -0.007(4) -0.004(4) 0.001(4)
C7 0.017(4) 0.016(4) 0.014(4) -0.007(4) 0.006(3) -0.002(3)
C8 0.013(4) 0.024(5) 0.014(4) -0.010(4) 0.005(3) 0.001(3)
C9 0.019(4) 0.020(5) 0.009(4) 0.005(4) 0.001(3) 0.000(4)
C10 0.022(5) 0.020(5) 0.010(4) 0.002(4) -0.003(4) -0.004(4)
C11 0.027(5) 0.012(4) 0.019(5) -0.007(4) -0.006(4) -0.003(4)
C12 0.029(5) 0.008(4) 0.022(5) -0.003(4) 0.003(4) -0.005(4)
C13 0.018(4) 0.018(4) 0.018(5) -0.007(4) 0.006(4) -0.001(4)
C14 0.023(5) 0.024(5) 0.019(5) -0.012(4) 0.001(4) 0.000(4)
C15 0.028(5) 0.015(4) 0.024(5) -0.006(4) -0.002(4) -0.007(4)
C16 0.027(5) 0.015(4) 0.028(5) -0.010(4) 0.004(4) -0.004(4)
C17 0.029(5) 0.013(4) 0.020(5) -0.001(4) 0.000(4) -0.002(4)
C18 0.024(5) 0.019(5) 0.016(5) -0.006(4) 0.002(4) 0.001(4)
C19 0.020(5) 0.030(5) 0.024(5) -0.011(4) 0.001(4) -0.007(4)
C20 0.018(5) 0.026(5) 0.021(5) 0.004(4) -0.003(4) 0.001(4)
C21 0.021(5) 0.019(5) 0.042(6) -0.012(5) 0.003(4) -0.007(4)
C22 0.024(5) 0.016(4) 0.030(5) -0.011(4) 0.001(4) -0.002(4)
C23 0.022(5) 0.026(5) 0.023(5) -0.012(4) 0.006(4) -0.006(4)
C24 0.022(5) 0.038(6) 0.011(4) -0.007(4) 0.006(4) -0.008(4)
C25 0.023(5) 0.023(5) 0.023(5) 0.000(4) -0.005(4) 0.005(4)
C26 0.026(5) 0.020(5) 0.030(6) -0.008(4) 0.003(4) -0.001(4)
C27 0.016(4) 0.021(5) 0.018(5) -0.008(4) -0.004(3) -0.002(4)
C28 0.010(4) 0.014(4) 0.019(5) -0.003(4) -0.002(3) -0.001(3)
C29 0.019(4) 0.020(4) 0.023(5) -0.013(4) 0.000(4) -0.003(4)
C30 0.023(5) 0.020(5) 0.018(5) -0.009(4) 0.004(4) -0.007(4)
C31 0.031(5) 0.018(5) 0.025(5) -0.009(4) -0.005(4) -0.001(4)
C32 0.018(4) 0.018(4) 0.014(4) -0.006(4) -0.001(3) 0.000(4)
C33 0.019(5) 0.027(5) 0.026(5) -0.016(4) 0.002(4) -0.003(4)
C34 0.024(5) 0.024(5) 0.023(5) -0.011(4) -0.004(4) -0.003(4)
C35 0.026(5) 0.026(5) 0.012(5) -0.005(4) -0.003(4) -0.003(4)
C36 0.032(5) 0.010(4) 0.019(5) 0.001(4) -0.003(4) -0.001(4)
C37 0.019(5) 0.015(4) 0.033(5) -0.011(4) -0.006(4) 0.003(4)
C38 0.020(2) 0.031(2) 0.018(2) -0.0136(19) -0.003(2) 0.005(2)
C39 0.020(2) 0.031(2) 0.019(2) -0.013(2) -0.003(2) 0.006(2)
C40 0.022(5) 0.041(6) 0.023(5) -0.004(5) 0.000(4) 0.007(4)
C41 0.030(5) 0.061(7) 0.016(5) -0.022(5) -0.002(4) 0.006(5)
C42 0.026(5) 0.055(7) 0.043(7) -0.036(6) -0.008(5) 0.004(5)
C43 0.025(5) 0.041(6) 0.022(5) -0.023(5) -0.006(4) 0.005(4)
C44 0.016(4) 0.014(4) 0.023(5) 0.001(4) 0.001(4) 0.005(4)
C45 0.018(5) 0.029(5) 0.030(5) -0.018(4) 0.002(4) 0.004(4)
C46 0.024(5) 0.030(5) 0.019(5) -0.016(4) -0.001(4) 0.007(4)
C47 0.028(5) 0.024(5) 0.047(7) -0.019(5) -0.006(5) -0.002(4)
C48 0.028(5) 0.013(4) 0.029(5) -0.003(4) 0.001(4) -0.001(4)
C49 0.026(5) 0.020(5) 0.019(5) 0.005(4) -0.001(4) 0.002(4)
C50 0.020(5) 0.024(5) 0.024(5) -0.007(4) -0.001(4) -0.001(4)
C51 0.022(5) 0.016(4) 0.030(5) -0.010(4) -0.003(4) -0.002(4)
C52 0.023(5) 0.023(5) 0.034(6) -0.014(4) -0.006(4) -0.001(4)
C53 0.027(5) 0.021(5) 0.017(5) -0.009(4) -0.005(4) 0.003(4)
C54 0.022(5) 0.025(5) 0.018(5) -0.002(4) -0.008(4) 0.000(4)
C55 0.023(5) 0.027(5) 0.024(5) -0.002(4) -0.003(4) -0.003(4)
C56 0.032(6) 0.021(5) 0.035(6) -0.005(5) -0.010(5) -0.003(4)
C57 0.033(5) 0.016(5) 0.040(6) -0.016(4) -0.006(5) 0.007(4)
C58 0.018(5) 0.021(5) 0.019(5) -0.005(4) -0.003(4) 0.002(4)
C59 0.017(4) 0.026(5) 0.022(5) -0.017(4) -0.001(4) 0.005(4)
C60 0.019(4) 0.018(4) 0.020(5) -0.008(4) -0.001(4) -0.004(4)
C61 0.017(4) 0.017(4) 0.018(5) -0.007(4) -0.001(4) -0.001(4)
C62 0.022(5) 0.035(5) 0.028(5) -0.017(5) 0.002(4) -0.003(4)

loop_
_geom_bond_atom_site_label_1
_geom_bond_atom_site_label_2
_geom_bond_distance
_geom_bond_site_symmetry_2
_geom_bond_publ_flag
Hg1 C7 2.070(9) . ?
Hg1 C1 2.073(9) . ?
Hg1 N1 3.389(8) . ?
Hg2 C8 2.051(9) . ?
Hg2 C13 2.073(9) . ?
Hg3 C14 2.085(9) . ?
Hg3 C2 2.088(9) . ?
Hg4 C32 2.064(9) . ?
Hg4 C38 2.066(9) . ?
Hg4 N2 3.707(8) . ?
Hg5 C44 2.062(10) . ?
Hg5 C39 2.086(10) . ?
Hg6 C33 2.067(9) . ?
Hg6 C45 2.071(10) . ?
F3 C3 1.373(10) . ?
F4 C4 1.342(10) . ?
F5 C5 1.365(10) . ?
F6 C6 1.367(11) . ?
F9 C9 1.356(10) . ?
F10 C10 1.348(10) . ?
F11 C11 1.337(10) . ?
F12 C12 1.391(10) . ?
F15 C15 1.347(11) . ?
F16 C16 1.345(11) . ?
F17 C17 1.372(10) . ?
F18 C18 1.368(11) . ?
F34 C34 1.360(11) . ?
F35 C35 1.337(10) . ?
F36 C36 1.344(10) . ?
F37 C37 1.364(11) . ?
F40 C40 1.367(13) . ?
F41 C41 1.339(11) . ?
F42 C42 1.367(12) . ?
F43 C43 1.363(12) . ?
F46 C46 1.351(11) . ?
F47 C47 1.350(12) . ?
F48 C48 1.353(11) . ?
F49 C49 1.350(11) . ?
N1 C27 1.386(12) . ?
N1 C29 1.392(12) . ?
N1 C31 1.433(12) . ?
N2 C60 1.364(12) . ?
N2 C58 1.385(12) . ?
N2 C62 1.462(12) . ?
C1 C6 1.356(13) . ?
C1 C2 1.423(13) . ?
C2 C3 1.360(13) . ?
C3 C4 1.392(13) . ?
C4 C5 1.359(14) . ?
C5 C6 1.385(13) . ?
C7 C12 1.382(13) . ?
C7 C8 1.416(12) . ?
C8 C9 1.379(13) . ?
C9 C10 1.391(14) . ?
C10 C11 1.400(12) . ?
C11 C12 1.372(13) . ?
C13 C14 1.383(13) . ?
C13 C18 1.387(13) . ?
C14 C15 1.392(13) . ?
C15 C16 1.378(13) . ?
C16 C17 1.387(14) . ?
C17 C18 1.368(13) . ?
C19 C29 1.386(13) . ?
C19 C20 1.392(14) . ?
C20 C21 1.397(15) . ?
C21 C22 1.383(14) . ?
C22 C30 1.414(13) . ?
C23 C28 1.378(13) . ?
C23 C24 1.382(14) . ?
C24 C25 1.387(15) . ?
C25 C26 1.382(15) . ?
C26 C27 1.410(13) . ?
C27 C28 1.417(13) . ?
C28 C30 1.450(12) . ?
C29 C30 1.416(13) . ?
C32 C37 1.376(13) . ?
C32 C33 1.408(13) . ?
C33 C34 1.366(13) . ?
C34 C35 1.415(13) . ?
C35 C36 1.370(14) . ?
C36 C37 1.392(14) . ?
C38 C43 1.369(13) . ?
C38 C39 1.424(14) . ?
C39 C40 1.364(14) . ?
C40 C41 1.365(16) . ?
C41 C42 1.400(16) . ?
C42 C43 1.360(15) . ?
C44 C49 1.384(13) . ?
C44 C45 1.398(14) . ?
C45 C46 1.409(14) . ?
C46 C47 1.367(14) . ?
C47 C48 1.380(15) . ?
C48 C49 1.384(15) . ?
C50 C51 1.392(14) . ?
C50 C60 1.395(13) . ?
C51 C52 1.382(14) . ?
C52 C53 1.405(13) . ?
C53 C61 1.421(13) . ?
C54 C55 1.375(14) . ?
C54 C59 1.410(13) . ?
C55 C56 1.402(15) . ?
C56 C57 1.388(15) . ?
C57 C58 1.394(13) . ?
C58 C59 1.412(13) . ?
C59 C61 1.451(13) . ?
C60 C61 1.401(13) . ?
